data_4075101
loop_
_publ_author_name
'Kopf, Henning'
'Pietraszuk, Cezary'
'H\"ubner, Eike'
'Burzlaff, Nicolai'

_publ_section_title
;
 Ruthenium Carbene, Vinylidene, and Allenylidene Complexes with a
 Bis(3,5-dimethylpyrazol-1-yl)acetato Heteroscorpionate Ligand
;
_journal_issue 10
_journal_name_full Organometallics
_journal_page_first 2533
_journal_paper_doi 10.1021/om060050y
_journal_volume 25
_journal_year 2006
_chemical_formula_moiety 'C39 H38 Cl N4 O2 P Ru, C H2 Cl2'
_chemical_formula_sum 'C40 H40 Cl3 N4 O2 P Ru'
_chemical_formula_weight 847.15
_chemical_name_systematic
; 
 Bis(3,5-dimethylpyrazol-1-yl)acetato-chloro-
(2-tolylvinylidene-triphenylphosphine)-ruthenium(ii) 
;
_space_group_IT_number 14
_symmetry_cell_setting monoclinic
_symmetry_space_group_name_Hall '-P 2ybc'
_symmetry_space_group_name_H-M 'P 1 21/c 1'
_atom_sites_solution_hydrogens geom
_atom_sites_solution_primary direct
_atom_sites_solution_secondary difmap
_audit_creation_method SHELXL-97
_cell_angle_alpha 90.00
_cell_angle_beta 99.21(4)
_cell_angle_gamma 90.00
_cell_formula_units_Z 4
_cell_length_a 18.722(11)
_cell_length_b 8.699(4)
_cell_length_c 24.360(14)
_cell_measurement_reflns_used 26
_cell_measurement_temperature 188(2)
_cell_measurement_theta_max 9.28
_cell_measurement_theta_min 5.45
_cell_volume 3916(4)
_computing_cell_refinement 'Bruker XSCANS'
_computing_data_collection 'Bruker XSCANS'
_computing_data_reduction 'Bruker SHELXTL'
_computing_molecular_graphics 'Bruker SHELXTL'
_computing_publication_material 'Bruker SHELXTL'
_computing_structure_refinement 'SHELXL-97 (Sheldrick, 1997)'
_computing_structure_solution 'SHELXS-97 (Sheldrick, 1990)'
_diffrn_ambient_temperature 188(2)
_diffrn_measured_fraction_theta_full 0.996
_diffrn_measured_fraction_theta_max 0.996
_diffrn_measurement_device_type 'Bruker P4'
_diffrn_measurement_method '\w scans'
_diffrn_radiation_monochromator graphite
_diffrn_radiation_source 'fine-focus sealed tube'
_diffrn_radiation_type MoK\a
_diffrn_radiation_wavelength 0.71073
_diffrn_reflns_av_R_equivalents 0.0447
_diffrn_reflns_av_sigmaI/netI 0.0914
_diffrn_reflns_limit_h_max 1
_diffrn_reflns_limit_h_min -22
_diffrn_reflns_limit_k_max 10
_diffrn_reflns_limit_k_min -1
_diffrn_reflns_limit_l_max 28
_diffrn_reflns_limit_l_min -28
_diffrn_reflns_number 8637
_diffrn_reflns_theta_full 25.00
_diffrn_reflns_theta_max 25.00
_diffrn_reflns_theta_min 2.16
_diffrn_standards_decay_% 0
_diffrn_standards_interval_count 97
_diffrn_standards_number 3
_exptl_absorpt_coefficient_mu 0.686
_exptl_absorpt_correction_T_max 0.7524
_exptl_absorpt_correction_T_min 0.7008
_exptl_absorpt_correction_type psi-scan
_exptl_crystal_colour orange
_exptl_crystal_density_diffrn 1.437
_exptl_crystal_density_method 'not measured'
_exptl_crystal_description plate
_exptl_crystal_F_000 1736
_exptl_crystal_size_max 0.3
_exptl_crystal_size_mid 0.2
_exptl_crystal_size_min 0.07
_refine_diff_density_max 2.921
_refine_diff_density_min -0.952
_refine_diff_density_rms 0.195
_refine_ls_extinction_method none
_refine_ls_goodness_of_fit_ref 1.096
_refine_ls_hydrogen_treatment mixed
_refine_ls_matrix_type full
_refine_ls_number_parameters 464
_refine_ls_number_reflns 6889
_refine_ls_number_restraints 37
_refine_ls_restrained_S_all 1.095
_refine_ls_R_factor_all 0.1450
_refine_ls_R_factor_gt 0.1011
_refine_ls_shift/su_max 0.001
_refine_ls_shift/su_mean 0.000
_refine_ls_structure_factor_coef Fsqd
_refine_ls_weighting_details 'calc w=1/[\s^2^(Fo^2^)+(0.0079P)^2^+149.8727P] where P=(Fo^2^+2Fc^2^)/3'
_refine_ls_weighting_scheme calc
_refine_ls_wR_factor_gt 0.2501
_refine_ls_wR_factor_ref 0.2732
_reflns_number_gt 4736
_reflns_number_total 6889
_reflns_threshold_expression >2sigma(I)
_cod_data_source_file om060050ysi20060118_063303.cif
_cod_data_source_block hkbu03a
_cod_depositor_comments
;
The following automatic conversions were performed:

'_symmetry_cell_setting' value 'Monoclinic' changed to 'monoclinic'
according to /home/saulius/struct/CIF-dictionaries/cif_core.dic
dictionary named 'cif_core.dic' version 2.4.1 from 2010-06-29.

Automatic conversion script
Id: cif_fix_values 1715 2011-07-08 13:25:40Z adriana 
;
_cod_original_sg_symbol_H-M P2(1)/c
_cod_database_code 4075101

loop_
_symmetry_equiv_pos_as_xyz
'x, y, z'
'-x, y+1/2, -z+1/2'
'-x, -y, -z'
'x, -y-1/2, z-1/2'

loop_
_atom_site_label
_atom_site_type_symbol
_atom_site_fract_x
_atom_site_fract_y
_atom_site_fract_z
_atom_site_U_iso_or_equiv
_atom_site_adp_type
_atom_site_occupancy
_atom_site_symmetry_multiplicity
_atom_site_calc_flag
_atom_site_refinement_flags
Ru1 Ru 0.34496(5) 0.44361(12) 0.61843(4) 0.0208(3) Uani 1 1 d .
P1 P 0.24388(16) 0.3940(4) 0.55103(13) 0.0225(7) Uani 1 1 d .
Cl1 Cl 0.30350(17) 0.2749(4) 0.68442(13) 0.0322(8) Uani 1 1 d .
O1 O 0.3951(4) 0.5669(10) 0.5607(3) 0.0273(19) Uani 1 1 d .
C1 C 0.5089(6) 0.4557(14) 0.6036(5) 0.021(2) Uani 1 1 d .
H1 H 0.5605 0.4650 0.5981 0.025 Uiso 1 1 calc R
O2 O 0.4977(4) 0.6621(11) 0.5386(4) 0.031(2) Uani 1 1 d .
C2 C 0.4650(6) 0.5707(14) 0.5634(5) 0.021(2) Uani 1 1 d .
Cl2 Cl 0.0012(2) 0.2914(6) 0.38519(18) 0.0568(11) Uani 1 1 d .
Cl3 Cl 0.0364(3) 0.1454(8) 0.28477(19) 0.0767(17) Uani 1 1 d .
N11 N 0.4177(5) 0.2533(12) 0.5971(4) 0.022(2) Uani 1 1 d U
C11 C 0.3499(6) 0.0172(16) 0.5946(8) 0.054(4) Uani 1 1 d DU
H11A H 0.3633 -0.0844 0.6103 0.081 Uiso 1 1 calc R
H11B H 0.3182 0.0051 0.5587 0.081 Uiso 1 1 calc R
H11C H 0.3244 0.0749 0.6201 0.081 Uiso 1 1 calc R
N12 N 0.4879(6) 0.2970(13) 0.5924(4) 0.028(2) Uani 1 1 d .
C12 C 0.4158(6) 0.1014(14) 0.5864(5) 0.027(2) Uani 1 1 d DU
C13 C 0.4817(7) 0.0517(16) 0.5736(5) 0.031(3) Uani 1 1 d U
H13 H 0.4935 -0.0501 0.5642 0.037 Uiso 1 1 calc R
C14 C 0.5261(7) 0.1771(14) 0.5773(5) 0.025(3) Uani 1 1 d .
C15 C 0.6049(7) 0.1938(18) 0.5690(6) 0.036(3) Uani 1 1 d .
H15A H 0.6194 0.1028 0.5498 0.053 Uiso 1 1 calc R
H15B H 0.6358 0.2040 0.6053 0.053 Uiso 1 1 calc R
H15C H 0.6099 0.2855 0.5466 0.053 Uiso 1 1 calc R
N21 N 0.4400(6) 0.5031(13) 0.6784(4) 0.028(2) Uani 1 1 d .
C21 C 0.3977(8) 0.565(2) 0.7675(6) 0.053(5) Uani 1 1 d .
H21A H 0.3682 0.6554 0.7549 0.080 Uiso 1 1 calc R
H21B H 0.4206 0.5801 0.8062 0.080 Uiso 1 1 calc R
H21C H 0.3669 0.4736 0.7648 0.080 Uiso 1 1 calc R
C22 C 0.4537(7) 0.5453(18) 0.7325(5) 0.035(3) Uani 1 1 d .
N22 N 0.5062(5) 0.4966(13) 0.6617(4) 0.026(2) Uani 1 1 d .
C23 C 0.5296(7) 0.5573(19) 0.7489(6) 0.041(4) Uani 1 1 d .
H23 H 0.5544 0.5809 0.7851 0.049 Uiso 1 1 calc R
C24 C 0.5600(6) 0.5288(17) 0.7035(5) 0.033(3) Uani 1 1 d .
C25 C 0.6410(7) 0.5216(17) 0.6964(6) 0.039(4) Uani 1 1 d .
H25A H 0.6468 0.5661 0.6604 0.058 Uiso 1 1 calc R
H25B H 0.6571 0.4142 0.6979 0.058 Uiso 1 1 calc R
H25C H 0.6702 0.5798 0.7263 0.058 Uiso 1 1 calc R
C31 C 0.2922(6) 0.6054(15) 0.6375(5) 0.024(3) Uani 1 1 d .
C32 C 0.2525(7) 0.7275(16) 0.6485(6) 0.030(3) Uani 1 1 d .
C33 C 0.2214(6) 0.7630(16) 0.6989(5) 0.027(3) Uani 1 1 d .
C34 C 0.2115(7) 0.6542(16) 0.7385(5) 0.030(3) Uani 1 1 d .
H34 H 0.2235 0.5497 0.7332 0.036 Uiso 1 1 calc R
C35 C 0.1837(8) 0.6984(19) 0.7869(6) 0.042(4) Uani 1 1 d .
H35 H 0.1783 0.6233 0.8142 0.050 Uiso 1 1 calc R
C36 C 0.1638(8) 0.8519(18) 0.7951(6) 0.037(3) Uani 1 1 d .
C37 C 0.1743(7) 0.9582(18) 0.7536(5) 0.033(3) Uani 1 1 d .
H37 H 0.1618 1.0628 0.7580 0.039 Uiso 1 1 calc R
C38 C 0.2016(7) 0.9164(16) 0.7077(5) 0.031(3) Uani 1 1 d .
H38 H 0.2076 0.9922 0.6807 0.038 Uiso 1 1 calc R
C39 C 0.1335(11) 0.898(2) 0.8462(6) 0.061(5) Uani 1 1 d .
H39A H 0.1136 1.0025 0.8412 0.091 Uiso 1 1 calc R
H39B H 0.1721 0.8964 0.8785 0.091 Uiso 1 1 calc R
H39C H 0.0952 0.8266 0.8522 0.091 Uiso 1 1 calc R
C40 C 0.1702(6) 0.2894(15) 0.5770(5) 0.024(3) Uani 1 1 d .
C41 C 0.1519(7) 0.1387(15) 0.5625(5) 0.028(3) Uani 1 1 d .
H41 H 0.1769 0.0857 0.5372 0.033 Uiso 1 1 calc R
C42 C 0.0970(7) 0.0643(18) 0.5847(6) 0.037(3) Uani 1 1 d .
H42 H 0.0839 -0.0381 0.5737 0.045 Uiso 1 1 calc R
C43 C 0.0618(8) 0.138(2) 0.6223(6) 0.044(4) Uani 1 1 d .
H43 H 0.0246 0.0872 0.6375 0.053 Uiso 1 1 calc R
C44 C 0.0807(7) 0.2876(19) 0.6381(6) 0.039(4) Uani 1 1 d .
H44 H 0.0552 0.3391 0.6634 0.047 Uiso 1 1 calc R
C45 C 0.1362(8) 0.3632(18) 0.6177(6) 0.038(3) Uani 1 1 d .
H45 H 0.1511 0.4628 0.6308 0.045 Uiso 1 1 calc R
C50 C 0.2570(7) 0.2962(13) 0.4851(5) 0.024(3) Uani 1 1 d .
C51 C 0.1973(7) 0.2525(15) 0.4473(6) 0.031(3) Uani 1 1 d .
H51 H 0.1502 0.2660 0.4564 0.037 Uiso 1 1 calc R
C52 C 0.2048(7) 0.1891(16) 0.3960(6) 0.033(3) Uani 1 1 d .
H52 H 0.1633 0.1607 0.3703 0.040 Uiso 1 1 calc R
C53 C 0.2749(7) 0.1674(16) 0.3825(6) 0.035(3) Uani 1 1 d .
H53 H 0.2816 0.1198 0.3486 0.041 Uiso 1 1 calc R
C54 C 0.3339(8) 0.2183(16) 0.4208(6) 0.036(3) Uani 1 1 d .
H54 H 0.3810 0.2092 0.4112 0.044 Uiso 1 1 calc R
C55 C 0.3272(7) 0.2812(15) 0.4719(6) 0.028(3) Uani 1 1 d .
H55 H 0.3685 0.3131 0.4972 0.033 Uiso 1 1 calc R
C60 C 0.1967(7) 0.5683(15) 0.5192(5) 0.025(3) Uani 1 1 d .
C61 C 0.2373(7) 0.6860(16) 0.5033(5) 0.030(3) Uani 1 1 d .
H61 H 0.2886 0.6781 0.5103 0.036 Uiso 1 1 calc R
C62 C 0.2049(7) 0.8190(15) 0.4768(5) 0.030(3) Uani 1 1 d .
H62 H 0.2342 0.9005 0.4670 0.035 Uiso 1 1 calc R
C63 C 0.1298(8) 0.8293(17) 0.4653(6) 0.037(3) Uani 1 1 d .
H63 H 0.1072 0.9167 0.4466 0.044 Uiso 1 1 calc R
C64 C 0.0885(7) 0.7106(18) 0.4814(6) 0.039(4) Uani 1 1 d .
H64 H 0.0372 0.7183 0.4745 0.047 Uiso 1 1 calc R
C65 C 0.1209(7) 0.5800(16) 0.5077(5) 0.031(3) Uani 1 1 d .
H65 H 0.0917 0.4988 0.5179 0.037 Uiso 1 1 calc R
C4 C -0.0242(10) 0.269(2) 0.3120(8) 0.076(7) Uani 1 1 d .
H4A H -0.0737 0.2258 0.3039 0.092 Uiso 1 1 calc R
H4B H -0.0245 0.3705 0.2937 0.092 Uiso 1 1 calc R
H32 H 0.247(6) 0.772(14) 0.613(5) 0.01(3) Uiso 1 1 d .

loop_
_atom_site_aniso_label
_atom_site_aniso_U_11
_atom_site_aniso_U_22
_atom_site_aniso_U_33
_atom_site_aniso_U_23
_atom_site_aniso_U_13
_atom_site_aniso_U_12
Ru1 0.0167(5) 0.0236(5) 0.0221(5) 0.0002(4) 0.0029(3) 0.0000(4)
P1 0.0178(15) 0.0215(17) 0.0271(17) -0.0002(13) 0.0005(13) -0.0006(13)
Cl1 0.0284(16) 0.040(2) 0.0283(16) 0.0109(15) 0.0057(13) -0.0023(15)
O1 0.023(4) 0.025(5) 0.033(5) 0.004(4) 0.002(4) 0.003(4)
C1 0.013(5) 0.018(6) 0.031(6) -0.004(5) 0.005(5) -0.007(5)
O2 0.022(4) 0.034(5) 0.039(5) 0.008(4) 0.005(4) -0.003(4)
C2 0.021(6) 0.017(6) 0.024(6) -0.004(5) 0.005(5) -0.005(5)
Cl2 0.048(2) 0.068(3) 0.057(3) -0.006(2) 0.018(2) -0.009(2)
Cl3 0.054(3) 0.127(5) 0.050(3) -0.019(3) 0.010(2) -0.020(3)
N11 0.019(4) 0.023(4) 0.025(5) 0.002(4) 0.004(4) 0.002(4)
C11 0.012(5) 0.030(7) 0.114(12) 0.046(8) -0.007(7) 0.003(5)
N12 0.028(6) 0.031(6) 0.023(5) -0.005(5) -0.001(4) 0.002(5)
C12 0.025(5) 0.022(5) 0.036(5) 0.005(4) 0.006(4) 0.004(4)
C13 0.031(5) 0.024(6) 0.039(6) 0.004(5) 0.006(5) 0.004(5)
C14 0.036(7) 0.020(6) 0.019(6) 0.005(5) 0.006(5) 0.010(6)
C15 0.024(7) 0.049(9) 0.032(7) 0.008(7) 0.000(6) -0.004(7)
N21 0.029(6) 0.031(6) 0.024(6) -0.002(5) 0.003(5) -0.006(5)
C21 0.041(8) 0.089(14) 0.031(8) -0.028(9) 0.010(7) 0.005(9)
C22 0.030(7) 0.048(9) 0.028(7) -0.008(7) 0.003(6) 0.001(7)
N22 0.010(5) 0.035(6) 0.031(6) -0.010(5) 0.000(4) 0.000(4)
C23 0.024(7) 0.059(10) 0.034(7) -0.006(8) -0.007(6) 0.001(7)
C24 0.018(6) 0.044(9) 0.034(7) -0.012(7) 0.000(5) -0.005(6)
C25 0.023(7) 0.041(9) 0.046(8) -0.010(7) -0.012(6) 0.006(6)
C31 0.018(6) 0.028(7) 0.025(6) 0.003(5) 0.000(5) -0.001(5)
C32 0.031(7) 0.032(8) 0.031(8) 0.001(6) 0.016(6) -0.003(6)
C33 0.012(6) 0.034(8) 0.032(7) -0.002(6) -0.001(5) -0.001(5)
C34 0.030(7) 0.025(7) 0.036(7) 0.008(6) 0.011(6) 0.009(6)
C35 0.034(8) 0.053(10) 0.039(8) 0.020(8) 0.006(6) 0.005(7)
C36 0.035(8) 0.044(9) 0.030(7) 0.001(7) -0.002(6) 0.009(7)
C37 0.031(7) 0.038(8) 0.030(7) -0.007(6) 0.004(6) -0.001(7)
C38 0.030(7) 0.034(8) 0.027(7) -0.002(6) -0.005(5) 0.003(6)
C39 0.089(14) 0.063(12) 0.036(9) 0.001(8) 0.025(9) 0.011(11)
C40 0.017(6) 0.026(7) 0.029(7) 0.005(6) 0.006(5) -0.009(5)
C41 0.028(7) 0.031(8) 0.021(6) -0.002(6) -0.006(5) -0.010(6)
C42 0.025(7) 0.037(8) 0.049(8) 0.016(7) 0.007(6) -0.011(7)
C43 0.026(7) 0.058(11) 0.050(9) 0.025(8) 0.008(7) 0.004(7)
C44 0.030(7) 0.059(11) 0.032(8) 0.007(7) 0.018(6) -0.002(7)
C45 0.039(8) 0.039(9) 0.036(8) -0.005(7) 0.011(6) -0.002(7)
C50 0.032(7) 0.007(6) 0.033(7) 0.001(5) 0.004(6) -0.001(5)
C51 0.025(7) 0.027(7) 0.039(8) 0.000(6) -0.001(6) -0.002(6)
C52 0.032(7) 0.034(8) 0.033(7) -0.003(6) 0.002(6) -0.002(6)
C53 0.041(8) 0.023(7) 0.037(8) -0.002(6) 0.001(6) -0.004(6)
C54 0.039(8) 0.033(8) 0.031(7) -0.001(6) -0.010(6) -0.002(7)
C55 0.022(6) 0.022(7) 0.040(8) 0.001(6) 0.010(6) 0.004(5)
C60 0.031(7) 0.019(6) 0.026(6) -0.001(5) 0.003(5) 0.000(6)
C61 0.030(7) 0.033(8) 0.029(7) 0.010(6) 0.009(6) 0.003(6)
C62 0.034(7) 0.019(7) 0.034(7) 0.003(6) 0.001(6) 0.003(6)
C63 0.045(8) 0.030(8) 0.032(7) 0.005(6) -0.005(6) 0.016(7)
C64 0.019(7) 0.043(9) 0.054(9) 0.009(7) 0.000(6) 0.011(6)
C65 0.024(6) 0.029(8) 0.039(8) -0.003(6) 0.000(6) -0.003(6)
C4 0.057(11) 0.064(13) 0.090(15) 0.000(11) -0.045(11) 0.005(10)

loop_
_atom_type_symbol
_atom_type_description
_atom_type_scat_dispersion_real
_atom_type_scat_dispersion_imag
_atom_type_scat_source
C C 0.0033 0.0016 'International Tables Vol C Tables 4.2.6.8 and 6.1.1.4'
H H 0.0000 0.0000 'International Tables Vol C Tables 4.2.6.8 and 6.1.1.4'
N N 0.0061 0.0033 'International Tables Vol C Tables 4.2.6.8 and 6.1.1.4'
O O 0.0106 0.0060 'International Tables Vol C Tables 4.2.6.8 and 6.1.1.4'
P P 0.1023 0.0942 'International Tables Vol C Tables 4.2.6.8 and 6.1.1.4'
Cl Cl 0.1484 0.1585 'International Tables Vol C Tables 4.2.6.8 and 6.1.1.4'
Ru Ru -1.2594 0.8363 'International Tables Vol C Tables 4.2.6.8 and 6.1.1.4'

loop_
_geom_angle_atom_site_label_1
_geom_angle_atom_site_label_2
_geom_angle_atom_site_label_3
_geom_angle
C31 Ru1 O1 95.4(5)
C31 Ru1 N21 93.6(5)
O1 Ru1 N21 85.6(4)
C31 Ru1 N11 175.8(5)
O1 Ru1 N11 82.5(3)
N21 Ru1 N11 82.6(4)
C31 Ru1 P1 84.9(4)
O1 Ru1 P1 91.3(2)
N21 Ru1 P1 176.4(3)
N11 Ru1 P1 98.8(3)
C31 Ru1 Cl1 93.2(4)
O1 Ru1 Cl1 170.9(2)
N21 Ru1 Cl1 90.8(3)
N11 Ru1 Cl1 88.7(3)
P1 Ru1 Cl1 92.61(12)
C40 P1 C60 102.3(6)
C40 P1 C50 106.1(6)
C60 P1 C50 97.6(5)
C40 P1 Ru1 114.5(4)
C60 P1 Ru1 114.8(4)
C50 P1 Ru1 119.0(4)
C2 O1 Ru1 122.1(7)
N12 C1 N22 111.2(10)
N12 C1 C2 113.4(9)
N22 C1 C2 110.9(10)
N12 C1 H1 107.0
N22 C1 H1 107.0
C2 C1 H1 107.0
O2 C2 O1 124.9(11)
O2 C2 C1 118.5(10)
O1 C2 C1 116.5(10)
C12 N11 N12 104.4(10)
C12 N11 Ru1 140.0(8)
N12 N11 Ru1 115.6(7)
C12 C11 H11A 109.5
C12 C11 H11B 109.5
H11A C11 H11B 109.5
C12 C11 H11C 109.5
H11A C11 H11C 109.5
H11B C11 H11C 109.5
C14 N12 N11 111.1(11)
C14 N12 C1 130.4(11)
N11 N12 C1 118.5(10)
N11 C12 C13 110.6(11)
N11 C12 C11 117.3(12)
C13 C12 C11 131.8(13)
C14 C13 C12 106.9(12)
C14 C13 H13 126.6
C12 C13 H13 126.6
N12 C14 C13 106.9(11)
N12 C14 C15 121.9(12)
C13 C14 C15 131.2(12)
C14 C15 H15A 109.5
C14 C15 H15B 109.5
H15A C15 H15B 109.5
C14 C15 H15C 109.5
H15A C15 H15C 109.5
H15B C15 H15C 109.5
C22 N21 N22 105.2(10)
C22 N21 Ru1 136.5(9)
N22 N21 Ru1 118.2(7)
C22 C21 H21A 109.5
C22 C21 H21B 109.5
H21A C21 H21B 109.5
C22 C21 H21C 109.5
H21A C21 H21C 109.5
H21B C21 H21C 109.5
N21 C22 C23 108.6(12)
N21 C22 C21 123.9(12)
C23 C22 C21 127.4(12)
C24 N22 N21 111.8(10)
C24 N22 C1 130.1(10)
N21 N22 C1 118.1(9)
C24 C23 C22 106.9(12)
C24 C23 H23 126.5
C22 C23 H23 126.5
N22 C24 C23 107.4(11)
N22 C24 C25 122.3(11)
C23 C24 C25 130.3(12)
C24 C25 H25A 109.5
C24 C25 H25B 109.5
H25A C25 H25B 109.5
C24 C25 H25C 109.5
H25A C25 H25C 109.5
H25B C25 H25C 109.5
C32 C31 Ru1 176.7(11)
C31 C32 C33 129.4(13)
C31 C32 H32 97(7)
C33 C32 H32 133(7)
C34 C33 C38 118.2(12)
C34 C33 C32 123.5(12)
C38 C33 C32 118.3(12)
C33 C34 C35 120.2(13)
C33 C34 H34 119.9
C35 C34 H34 119.9
C36 C35 C34 121.1(13)
C36 C35 H35 119.5
C34 C35 H35 119.5
C37 C36 C35 116.8(13)
C37 C36 C39 122.1(14)
C35 C36 C39 121.0(14)
C38 C37 C36 122.1(14)
C38 C37 H37 118.9
C36 C37 H37 118.9
C37 C38 C33 121.6(13)
C37 C38 H38 119.2
C33 C38 H38 119.2
C36 C39 H39A 109.5
C36 C39 H39B 109.5
H39A C39 H39B 109.5
C36 C39 H39C 109.5
H39A C39 H39C 109.5
H39B C39 H39C 109.5
C41 C40 C45 119.2(12)
C41 C40 P1 123.1(10)
C45 C40 P1 117.4(10)
C40 C41 C42 120.4(13)
C40 C41 H41 119.8
C42 C41 H41 119.8
C43 C42 C41 120.3(15)
C43 C42 H42 119.9
C41 C42 H42 119.9
C42 C43 C44 119.9(14)
C42 C43 H43 120.1
C44 C43 H43 120.1
C43 C44 C45 121.1(14)
C43 C44 H44 119.5
C45 C44 H44 119.5
C44 C45 C40 118.9(14)
C44 C45 H45 120.6
C40 C45 H45 120.6
C51 C50 C55 120.4(12)
C51 C50 P1 119.7(10)
C55 C50 P1 119.6(10)
C50 C51 C52 121.3(13)
C50 C51 H51 119.4
C52 C51 H51 119.4
C51 C52 C53 119.5(12)
C51 C52 H52 120.2
C53 C52 H52 120.2
C54 C53 C52 117.7(13)
C54 C53 H53 121.2
C52 C53 H53 121.2
C55 C54 C53 123.3(14)
C55 C54 H54 118.3
C53 C54 H54 118.3
C54 C55 C50 117.7(12)
C54 C55 H55 121.1
C50 C55 H55 121.1
C61 C60 C65 118.6(12)
C61 C60 P1 118.6(10)
C65 C60 P1 122.7(10)
C60 C61 C62 121.6(12)
C60 C61 H61 119.2
C62 C61 H61 119.2
C63 C62 C61 119.4(13)
C63 C62 H62 120.3
C61 C62 H62 120.3
C64 C63 C62 119.2(12)
C64 C63 H63 120.4
C62 C63 H63 120.4
C63 C64 C65 121.0(12)
C63 C64 H64 119.5
C65 C64 H64 119.5
C64 C65 C60 120.2(13)
C64 C65 H65 119.9
C60 C65 H65 119.9
Cl3 C4 Cl2 111.0(9)
Cl3 C4 H4A 109.4
Cl2 C4 H4A 109.4
Cl3 C4 H4B 109.4
Cl2 C4 H4B 109.4
H4A C4 H4B 108.0

loop_
_geom_bond_atom_site_label_1
_geom_bond_atom_site_label_2
_geom_bond_distance
Ru1 C31 1.821(13)
Ru1 O1 2.104(9)
Ru1 N21 2.176(10)
Ru1 N11 2.257(10)
Ru1 P1 2.338(3)
Ru1 Cl1 2.396(3)
P1 C40 1.847(12)
P1 C60 1.860(13)
P1 C50 1.868(13)
O1 C2 1.300(14)
C1 N12 1.449(16)
C1 N22 1.468(15)
C1 C2 1.542(16)
C1 H1 1.0000
O2 C2 1.222(14)
Cl2 C4 1.78(2)
Cl3 C4 1.77(2)
N11 C12 1.346(16)
N11 N12 1.390(14)
C11 C12 1.476(13)
C11 H11A 0.9800
C11 H11B 0.9800
C11 H11C 0.9800
N12 C14 1.349(16)
C12 C13 1.388(17)
C13 C14 1.367(18)
C13 H13 0.9500
C14 C15 1.526(17)
C15 H15A 0.9800
C15 H15B 0.9800
C15 H15C 0.9800
N21 C22 1.353(16)
N21 N22 1.366(14)
C21 C22 1.463(18)
C21 H21A 0.9800
C21 H21B 0.9800
C21 H21C 0.9800
C22 C23 1.417(18)
N22 C24 1.342(15)
C23 C24 1.345(19)
C23 H23 0.9500
C24 C25 1.556(17)
C25 H25A 0.9800
C25 H25B 0.9800
C25 H25C 0.9800
C31 C32 1.347(18)
C32 C33 1.474(18)
C32 H32 0.93(12)
C33 C34 1.384(18)
C33 C38 1.411(19)
C34 C35 1.416(19)
C34 H34 0.9500
C35 C36 1.41(2)
C35 H35 0.9500
C36 C37 1.41(2)
C36 C39 1.50(2)
C37 C38 1.352(18)
C37 H37 0.9500
C38 H38 0.9500
C39 H39A 0.9800
C39 H39B 0.9800
C39 H39C 0.9800
C40 C41 1.387(18)
C40 C45 1.414(18)
C41 C42 1.395(17)
C41 H41 0.9500
C42 C43 1.37(2)
C42 H42 0.9500
C43 C44 1.38(2)
C43 H43 0.9500
C44 C45 1.389(19)
C44 H44 0.9500
C45 H45 0.9500
C50 C51 1.383(17)
C50 C55 1.409(17)
C51 C52 1.392(19)
C51 H51 0.9500
C52 C53 1.416(19)
C52 H52 0.9500
C53 C54 1.399(18)
C53 H53 0.9500
C54 C55 1.384(19)
C54 H54 0.9500
C55 H55 0.9500
C60 C61 1.368(18)
C60 C65 1.404(17)
C61 C62 1.413(18)
C61 H61 0.9500
C62 C63 1.392(19)
C62 H62 0.9500
C63 C64 1.38(2)
C63 H63 0.9500
C64 C65 1.395(19)
C64 H64 0.9500
C65 H65 0.9500
C4 H4A 0.9900
C4 H4B 0.9900
